data_2238469
loop_
_publ_author_name
'Sun, Hai-Qing'
'Wang, Xin-Qiang'
'Zhang, Wei-Wei'

_publ_section_title
;
 Zinc mercury(II) tetrakis(selenocyanate)
;
_journal_coeditor_code BR2230
_journal_issue 9
_journal_name_full 'Acta Crystallographica Section E'
_journal_page_first i59
_journal_paper_doi 10.1107/S1600536813022502
_journal_volume 69
_journal_year 2013
_chemical_formula_iupac '[Hg Zn (N C Se)4]'
_chemical_formula_moiety 'C4 Hg N4 Se4 Zn'
_chemical_formula_sum 'C4 Hg N4 Se4 Zn'
_chemical_formula_weight 685.88
_chemical_name_systematic
;
Zinc mercury(II) tetrakis(selenocyanate)
;
_space_group_IT_number 82
_symmetry_cell_setting tetragonal
_symmetry_space_group_name_Hall 'I -4'
_symmetry_space_group_name_H-M 'I -4'
_atom_sites_solution_primary isomor
_atom_sites_solution_secondary difmap
_audit_creation_method SHELXL97
_cell_angle_alpha 90.00
_cell_angle_beta 90.00
_cell_angle_gamma 90.00
_cell_formula_units_Z 2
_cell_length_a 11.27160(10)
_cell_length_b 11.27160(10)
_cell_length_c 4.69810(10)
_cell_measurement_reflns_used 1556
_cell_measurement_temperature 293(2)
_cell_measurement_theta_max 34.82
_cell_measurement_theta_min 2.56
_cell_volume 596.889(15)
_computing_cell_refinement 'SAINT (Bruker, 2005)'
_computing_data_collection 'APEX2 (Bruker, 2005)'
_computing_data_reduction 'SAINT (Bruker, 2005)'
_computing_molecular_graphics 'SHELXTL (Sheldrick, 2008)'
_computing_publication_material 'WinGX (Farrugia, 2012)'
_computing_structure_refinement 'SHELXL97 (Sheldrick, 2008)'
_computing_structure_solution 'SIR97 (Altomare <i>et al.</i>, 1999)'
_diffrn_ambient_temperature 293(2)
_diffrn_measured_fraction_theta_full 0.997
_diffrn_measured_fraction_theta_max 0.865
_diffrn_measurement_device_type 'Bruker APEXII CCD area-detector'
_diffrn_measurement_method '\f and \w scans'
_diffrn_radiation_monochromator graphite
_diffrn_radiation_source 'fine-focus sealed tube'
_diffrn_radiation_type MoK\a
_diffrn_radiation_wavelength 0.71073
_diffrn_reflns_av_R_equivalents 0.0287
_diffrn_reflns_av_sigmaI/netI 0.0530
_diffrn_reflns_limit_h_max 19
_diffrn_reflns_limit_h_min -16
_diffrn_reflns_limit_k_max 11
_diffrn_reflns_limit_k_min -17
_diffrn_reflns_limit_l_max 7
_diffrn_reflns_limit_l_min -6
_diffrn_reflns_number 2476
_diffrn_reflns_theta_full 32.50
_diffrn_reflns_theta_max 38.10
_diffrn_reflns_theta_min 2.56
_diffrn_standards_number 0
_exptl_absorpt_coefficient_mu 27.015
_exptl_absorpt_correction_T_max 0.1731
_exptl_absorpt_correction_T_min 0.1271
_exptl_absorpt_correction_type multi-scan
_exptl_absorpt_process_details '(APEX2; Bruker, 2005)'
_exptl_crystal_colour colourless
_exptl_crystal_density_diffrn 3.816
_exptl_crystal_density_method 'not measured'
_exptl_crystal_description prism
_exptl_crystal_F_000 596
_exptl_crystal_size_max 0.13
_exptl_crystal_size_mid 0.12
_exptl_crystal_size_min 0.10
_refine_diff_density_max 1.347
_refine_diff_density_min -0.809
_refine_ls_abs_structure_details 'Flack (1983), 467 Friedel pairs'
_refine_ls_abs_structure_Flack 0.026(10)
_refine_ls_extinction_coef 0.0047(3)
_refine_ls_extinction_expression Fc^*^=kFc[1+0.001xFc^2^\l^3^/sin(2\q)]^-1/4^
_refine_ls_extinction_method 'SHELXL97 (Sheldrick, 2008)'
_refine_ls_goodness_of_fit_ref 0.860
_refine_ls_matrix_type full
_refine_ls_number_parameters 33
_refine_ls_number_reflns 1244
_refine_ls_number_restraints 0
_refine_ls_restrained_S_all 0.860
_refine_ls_R_factor_all 0.0300
_refine_ls_R_factor_gt 0.0260
_refine_ls_shift/su_max 0.000
_refine_ls_shift/su_mean 0.000
_refine_ls_structure_factor_coef Fsqd
_refine_ls_weighting_details 'calc w = 1/[\s^2^(Fo^2^)]'
_refine_ls_weighting_scheme calc
_refine_ls_wR_factor_gt 0.0518
_refine_ls_wR_factor_ref 0.0527
_reflns_number_gt 1113
_reflns_number_total 1244
_reflns_threshold_expression I>2\s(I)
_cod_data_source_file br2230.cif
_cod_data_source_block I
_cod_database_code 2238469
_cod_database_fobs_code 2238469

loop_
_symmetry_equiv_pos_as_xyz
'x, y, z'
'-x, -y, z'
'y, -x, -z'
'-y, x, -z'
'x+1/2, y+1/2, z+1/2'
'-x+1/2, -y+1/2, z+1/2'
'y+1/2, -x+1/2, -z+1/2'
'-y+1/2, x+1/2, -z+1/2'

loop_
_atom_site_type_symbol
_atom_site_label
_atom_site_fract_x
_atom_site_fract_y
_atom_site_fract_z
_atom_site_U_iso_or_equiv
_atom_site_adp_type
_atom_site_calc_flag
_atom_site_refinement_flags
_atom_site_occupancy
_atom_site_symmetry_multiplicity
Hg Hg1 0.0000 0.0000 0.0000 0.02909(11) Uani d S 1 4
Se Se1 0.12160(4) 0.15390(4) 0.31572(11) 0.03115(13) Uani d . 1 1
Zn Zn1 0.0000 0.5000 -0.2500 0.0289(2) Uani d S 1 4
N N1 0.0462(4) 0.3643(3) -0.0118(16) 0.0374(9) Uani d . 1 1
C C1 0.0756(4) 0.2818(4) 0.1106(10) 0.0280(9) Uani d . 1 1

loop_
_atom_site_aniso_label
_atom_site_aniso_U_11
_atom_site_aniso_U_22
_atom_site_aniso_U_33
_atom_site_aniso_U_12
_atom_site_aniso_U_13
_atom_site_aniso_U_23
Hg1 0.02405(11) 0.02405(11) 0.0392(2) 0.000 0.000 0.000
Se1 0.0322(2) 0.0250(2) 0.0363(3) -0.00208(18) -0.0073(2) 0.00031(19)
Zn1 0.0242(3) 0.0242(3) 0.0382(6) 0.000 0.000 0.000
N1 0.040(2) 0.0242(16) 0.048(2) 0.0011(14) -0.004(3) -0.004(2)
C1 0.0241(19) 0.0219(18) 0.038(2) -0.0019(15) 0.0023(17) -0.0046(17)

loop_
_atom_type_symbol
_atom_type_description
_atom_type_scat_dispersion_real
_atom_type_scat_dispersion_imag
_atom_type_scat_source
C C 0.0033 0.0016 'International Tables Vol C Tables 4.2.6.8 and 6.1.1.4'
N N 0.0061 0.0033 'International Tables Vol C Tables 4.2.6.8 and 6.1.1.4'
Zn Zn 0.2839 1.4301 'International Tables Vol C Tables 4.2.6.8 and 6.1.1.4'
Se Se -0.0929 2.2259 'International Tables Vol C Tables 4.2.6.8 and 6.1.1.4'
Hg Hg -2.3894 9.2266 'International Tables Vol C Tables 4.2.6.8 and 6.1.1.4'

loop_
_geom_angle_atom_site_label_1
_geom_angle_atom_site_label_2
_geom_angle_atom_site_label_3
_geom_angle_site_symmetry_1
_geom_angle_site_symmetry_3
_geom_angle
Se1 Hg1 Se1 . 4 108.084(11)
Se1 Hg1 Se1 . 2 112.28(2)
Se1 Hg1 Se1 4 2 108.084(11)
Se1 Hg1 Se1 . 3 108.084(11)
Se1 Hg1 Se1 4 3 112.28(2)
Se1 Hg1 Se1 2 3 108.084(11)
C1 Se1 Hg1 . . 94.29(14)
N1 Zn1 N1 7_454 2_565 108.91(18)
N1 Zn1 N1 7_454 8_554 110.6(4)
N1 Zn1 N1 2_565 8_554 108.91(18)
N1 Zn1 N1 7_454 . 108.91(18)
N1 Zn1 N1 2_565 . 110.6(4)
N1 Zn1 N1 8_554 . 108.91(18)
C1 N1 Zn1 . . 175.5(6)
N1 C1 Se1 . . 178.1(5)

loop_
_geom_bond_atom_site_label_1
_geom_bond_atom_site_label_2
_geom_bond_site_symmetry_2
_geom_bond_distance
Hg1 Se1 . 2.6623(5)
Hg1 Se1 4 2.6623(5)
Hg1 Se1 2 2.6623(5)
Hg1 Se1 3 2.6623(5)
Se1 C1 . 1.810(5)
Zn1 N1 7_454 1.966(6)
Zn1 N1 2_565 1.966(6)
Zn1 N1 8_554 1.966(6)
Zn1 N1 . 1.966(6)
N1 C1 . 1.141(7)

loop_
_geom_torsion_atom_site_label_1
_geom_torsion_atom_site_label_2
_geom_torsion_atom_site_label_3
_geom_torsion_atom_site_label_4
_geom_torsion_site_symmetry_1
_geom_torsion
Se1 Hg1 Se1 C1 4 -14.76(14)
Se1 Hg1 Se1 C1 2 -133.89(14)
Se1 Hg1 Se1 C1 3 106.99(14)
N1 Zn1 N1 C1 7_454 69(5)
N1 Zn1 N1 C1 8_554 -52(5)
Hg1 Se1 C1 N1 . 140(12)
